data_4512244
loop_
_publ_author_name
'Pi\~neiro-L\'opez, Luc\'ia'
'Arc\'is-Castillo, Zulema'
'Mu\~noz, M. Carmen'
'Real, Jos\'e A.'

_publ_section_title
;
 Clathration of Five-Membered Aromatic Rings in the Bimetallic Spin
 Crossover Metal--Organic Framework [Fe(TPT)2/3{MI(CN)2}2]&#x00B7;G (MI=
 Ag, Au)
;
_journal_issue 12
_journal_name_full 'Crystal Growth &amp; Design'
_journal_page_first 6311
_journal_paper_doi 10.1021/cg5010616
_journal_volume 14
_journal_year 2014
_chemical_formula_sum 'C20 H12 Ag2 Fe N8 S'
_chemical_formula_weight 668.03
_chemical_name_systematic
;
 ?
;
_space_group_IT_number 166
_symmetry_cell_setting trigonal
_symmetry_space_group_name_Hall '-R 3 2"'
_symmetry_space_group_name_H-M 'R -3 m :H'
_atom_sites_solution_hydrogens geom
_atom_sites_solution_primary direct
_atom_sites_solution_secondary difmap
_audit_creation_method SHELXL-97
_cell_angle_alpha 90.00
_cell_angle_beta 90.00
_cell_angle_gamma 120.00
_cell_formula_units_Z 9
_cell_length_a 26.2003(8)
_cell_length_b 26.2003(8)
_cell_length_c 9.8014(3)
_cell_measurement_reflns_used 100
_cell_measurement_temperature 120(1)
_cell_measurement_theta_max 20
_cell_measurement_theta_min 12
_cell_volume 5826.8(3)
_computing_cell_refinement 'HKL DENZO'
_computing_data_collection COLLECT
_computing_data_reduction 'HKL DENZO and SCALEPACK'
_computing_structure_refinement 'SHELXL-97 (Sheldrick, 2008)'
_computing_structure_solution SHELXS-97
_diffrn_ambient_temperature 120(1)
_diffrn_measured_fraction_theta_full 0.985
_diffrn_measured_fraction_theta_max 0.914
_diffrn_radiation_monochromator graphite
_diffrn_radiation_source 'fine-focus sealed tube'
_diffrn_radiation_type MoK\a
_diffrn_radiation_wavelength 0.71073
_diffrn_reflns_av_R_equivalents 0.0366
_diffrn_reflns_av_sigmaI/netI 0.0303
_diffrn_reflns_limit_h_max 33
_diffrn_reflns_limit_h_min -34
_diffrn_reflns_limit_k_max 35
_diffrn_reflns_limit_k_min -36
_diffrn_reflns_limit_l_max 13
_diffrn_reflns_limit_l_min -13
_diffrn_reflns_number 9542
_diffrn_reflns_theta_full 25.00
_diffrn_reflns_theta_max 29.96
_diffrn_reflns_theta_min 3.16
_exptl_absorpt_coefficient_mu 2.153
_exptl_absorpt_correction_T_max 0.8466
_exptl_absorpt_correction_T_min 0.8135
_exptl_absorpt_correction_type empirical
_exptl_absorpt_process_details 'Empirical absorption correction:XABS2'
_exptl_crystal_colour red
_exptl_crystal_density_diffrn 1.713
_exptl_crystal_density_method 'not measured'
_exptl_crystal_description prismatic
_exptl_crystal_F_000 2916
_exptl_crystal_size_max 0.10
_exptl_crystal_size_mid 0.08
_exptl_crystal_size_min 0.08
_refine_diff_density_max 1.975
_refine_diff_density_min -1.331
_refine_diff_density_rms 0.247
_refine_ls_extinction_method none
_refine_ls_goodness_of_fit_ref 1.040
_refine_ls_hydrogen_treatment mixed
_refine_ls_matrix_type full
_refine_ls_number_parameters 81
_refine_ls_number_reflns 1837
_refine_ls_number_restraints 3
_refine_ls_restrained_S_all 1.045
_refine_ls_R_factor_all 0.0992
_refine_ls_R_factor_gt 0.0813
_refine_ls_shift/su_max 0.022
_refine_ls_shift/su_mean 0.007
_refine_ls_structure_factor_coef Fsqd
_refine_ls_weighting_details 'calc w=1/[\s^2^(Fo^2^)+(0.1574P)^2^+107.5530P] where P=(Fo^2^+2Fc^2^)/3'
_refine_ls_weighting_scheme calc
_refine_ls_wR_factor_gt 0.2283
_refine_ls_wR_factor_ref 0.2534
_reflns_number_gt 1448
_reflns_number_total 1837
_reflns_threshold_expression >2sigma(I)
_cod_data_source_file cg5010616_si_005.cif
_cod_data_source_block shelxl
_cod_depositor_comments 'Adding full bibliography for 4512243--4512254.cif.'
_cod_original_sg_symbol_H-M R-3m
_cod_database_code 4512244

loop_
_symmetry_equiv_pos_as_xyz
'x, y, z'
'-y, x-y, z'
'-x+y, -x, z'
'y, x, -z'
'x-y, -y, -z'
'-x, -x+y, -z'
'x+2/3, y+1/3, z+1/3'
'-y+2/3, x-y+1/3, z+1/3'
'-x+y+2/3, -x+1/3, z+1/3'
'y+2/3, x+1/3, -z+1/3'
'x-y+2/3, -y+1/3, -z+1/3'
'-x+2/3, -x+y+1/3, -z+1/3'
'x+1/3, y+2/3, z+2/3'
'-y+1/3, x-y+2/3, z+2/3'
'-x+y+1/3, -x+2/3, z+2/3'
'y+1/3, x+2/3, -z+2/3'
'x-y+1/3, -y+2/3, -z+2/3'
'-x+1/3, -x+y+2/3, -z+2/3'
'-x, -y, -z'
'y, -x+y, -z'
'x-y, x, -z'
'-y, -x, z'
'-x+y, y, z'
'x, x-y, z'
'-x+2/3, -y+1/3, -z+1/3'
'y+2/3, -x+y+1/3, -z+1/3'
'x-y+2/3, x+1/3, -z+1/3'
'-y+2/3, -x+1/3, z+1/3'
'-x+y+2/3, y+1/3, z+1/3'
'x+2/3, x-y+1/3, z+1/3'
'-x+1/3, -y+2/3, -z+2/3'
'y+1/3, -x+y+2/3, -z+2/3'
'x-y+1/3, x+2/3, -z+2/3'
'-y+1/3, -x+2/3, z+2/3'
'-x+y+1/3, y+2/3, z+2/3'
'x+1/3, x-y+2/3, z+2/3'

loop_
_atom_site_label
_atom_site_type_symbol
_atom_site_fract_x
_atom_site_fract_y
_atom_site_fract_z
_atom_site_U_iso_or_equiv
_atom_site_adp_type
_atom_site_occupancy
_atom_site_symmetry_multiplicity
_atom_site_calc_flag
_atom_site_refinement_flags
S S 0.4640(4) -0.0719(8) 0.4042(18) 0.140(6) Uiso 0.50 2 d SPD
C6 C 0.4060(4) -0.0817(5) 0.4866(10) 0.0496(19) Uiso 0.50 1 d PD
C7 C 0.4173(9) -0.1117(17) 0.584(3) 0.122(16) Uiso 0.50 1 d PD
Ag Ag 0.36940(4) 0.03606(4) 0.3333 0.0471(4) Uani 1 2 d S
Fe Fe 0.5000 0.0000 0.0000 0.0268(5) Uani 1 4 d S
N1 N 0.45628(18) -0.0874(4) 0.0095(8) 0.0292(15) Uani 1 2 d S
N2 N 0.4474(2) 0.0033(3) 0.1378(6) 0.0334(12) Uani 1 1 d .
N3 N 0.3937(4) -0.3031(2) 0.0056(8) 0.0337(17) Uani 1 2 d S
C1 C 0.3964(3) -0.1186(3) 0.0104(7) 0.0326(13) Uani 1 1 d .
H1 H 0.3759 -0.0981 0.0120 0.039 Uiso 1 1 calc R
C2 C 0.3652(3) -0.1786(3) 0.0091(7) 0.0338(13) Uani 1 1 d .
H2 H 0.3242 -0.1982 0.0093 0.041 Uiso 1 1 calc R
C3 C 0.3947(2) -0.2106(4) 0.0073(11) 0.0351(19) Uani 1 2 d S
C4 C 0.3621(2) -0.2758(4) 0.0047(10) 0.0347(19) Uani 1 2 d S
C5 C 0.4152(3) 0.0087(3) 0.2101(8) 0.0393(16) Uani 1 1 d .

loop_
_atom_site_aniso_label
_atom_site_aniso_U_11
_atom_site_aniso_U_22
_atom_site_aniso_U_33
_atom_site_aniso_U_23
_atom_site_aniso_U_13
_atom_site_aniso_U_12
Ag 0.0470(5) 0.0470(5) 0.0566(6) -0.01022(17) 0.01022(17) 0.0304(4)
Fe 0.0195(6) 0.0280(9) 0.0358(9) -0.0120(7) -0.0060(3) 0.0140(4)
N1 0.021(2) 0.032(4) 0.039(4) -0.009(3) -0.0047(15) 0.0160(19)
N2 0.027(3) 0.034(3) 0.041(3) -0.012(2) -0.006(2) 0.016(2)
N3 0.031(4) 0.029(3) 0.041(4) 0.0008(16) 0.002(3) 0.016(2)
C1 0.026(3) 0.031(3) 0.044(3) -0.002(3) 0.004(3) 0.016(3)
C2 0.024(3) 0.035(3) 0.040(3) -0.004(3) 0.000(2) 0.013(3)
C3 0.031(3) 0.030(4) 0.044(5) 0.005(4) 0.0025(19) 0.015(2)
C4 0.030(3) 0.033(5) 0.041(5) -0.004(4) -0.0019(19) 0.017(2)
C5 0.036(4) 0.038(4) 0.048(4) -0.009(3) 0.001(3) 0.021(3)

loop_
_atom_type_symbol
_atom_type_description
_atom_type_scat_dispersion_real
_atom_type_scat_dispersion_imag
_atom_type_scat_source
C C 0.0033 0.0016 'International Tables Vol C Tables 4.2.6.8 and 6.1.1.4'
H H 0.0000 0.0000 'International Tables Vol C Tables 4.2.6.8 and 6.1.1.4'
N N 0.0061 0.0033 'International Tables Vol C Tables 4.2.6.8 and 6.1.1.4'
Fe Fe 0.3463 0.8444 'International Tables Vol C Tables 4.2.6.8 and 6.1.1.4'
Ag Ag -0.8971 1.1015 'International Tables Vol C Tables 4.2.6.8 and 6.1.1.4'
S S 0.1246 0.1234 'International Tables Vol C Tables 4.2.6.8 and 6.1.1.4'

loop_
_geom_angle_atom_site_label_1
_geom_angle_atom_site_label_2
_geom_angle_atom_site_label_3
_geom_angle
_geom_angle_site_symmetry_1
_geom_angle_site_symmetry_3
C6 S C6 118.0(13) 23_655 .
C6 S C7 40.4(5) 23_655 23_655
C6 S C7 79.1(8) . 23_655
C6 S C7 79.1(8) 23_655 .
C6 S C7 40.4(5) . .
C7 S C7 39.0(5) 23_655 .
C7 C6 S 88.9(11) . .
C6 C7 C7 120.5(6) . 23_655
C6 C7 S 50.7(7) . .
C7 C7 S 70.5(2) 23_655 .
C5 Ag C5 166.6(4) 16_545 .
N2 Fe N2 180.0(4) 5 23_655
N2 Fe N2 87.2(3) 5 .
N2 Fe N2 92.8(3) 23_655 .
N2 Fe N2 92.8(3) 5 19_655
N2 Fe N2 87.2(3) 23_655 19_655
N2 Fe N2 180.0(3) . 19_655
N2 Fe N1 89.7(2) 5 .
N2 Fe N1 90.3(2) 23_655 .
N2 Fe N1 90.3(2) . .
N2 Fe N1 89.7(2) 19_655 .
N2 Fe N1 90.3(2) 5 19_655
N2 Fe N1 89.7(2) 23_655 19_655
N2 Fe N1 89.7(2) . 19_655
N2 Fe N1 90.3(2) 19_655 19_655
N1 Fe N1 180.0(3) . 19_655
C1 N1 C1 117.3(8) . 23_655
C1 N1 Fe 121.3(4) . .
C1 N1 Fe 121.3(4) 23_655 .
C5 N2 Fe 173.1(6) . .
C4 N3 C4 115.2(10) 3_655 .
C2 C1 N1 122.8(6) . .
C2 C1 H1 118.6 . .
N1 C1 H1 118.6 . .
C1 C2 C3 119.9(7) . .
C1 C2 H2 120.1 . .
C3 C2 H2 120.1 . .
C2 C3 C2 117.4(9) . 23_655
C2 C3 C4 121.3(5) . .
C2 C3 C4 121.3(4) 23_655 .
N3 C4 N3 124.8(10) 2_545 .
N3 C4 C3 117.6(5) 2_545 .
N3 C4 C3 117.6(5) . .
N2 C5 Ag 168.6(7) . .

loop_
_geom_bond_atom_site_label_1
_geom_bond_atom_site_label_2
_geom_bond_distance
_geom_bond_site_symmetry_2
S C6 1.625(9) 23_655
S C6 1.625(9) .
S C7 2.10(2) 23_655
S C7 2.10(2) .
C6 C7 1.361(10) .
C7 C7 1.404(10) 23_655
Ag C5 2.068(7) 16_545
Ag C5 2.068(7) .
Fe N2 1.962(6) 5
Fe N2 1.962(6) 23_655
Fe N2 1.962(6) .
Fe N2 1.962(6) 19_655
Fe N1 1.986(8) .
Fe N1 1.986(8) 19_655
N1 C1 1.359(8) .
N1 C1 1.359(8) 23_655
N2 C5 1.163(10) .
N3 C4 1.339(7) 3_655
N3 C4 1.339(7) .
C1 C2 1.361(10) .
C1 H1 0.9300 .
C2 C3 1.397(9) .
C2 H2 0.9300 .
C3 C2 1.397(9) 23_655
C3 C4 1.481(13) .
C4 N3 1.339(7) 2_545
